data_4516778
loop_
_publ_author_name
'Neely, Jamie M.'
'Bezdek, M\'at\'e J'
'Chirik, Paul J.'

_publ_section_title
;
 Insight into Transmetalation Enables Cobalt-Catalyzed Suzuki-Miyaura
 Cross Coupling.
;
_journal_issue 12
_journal_name_full 'ACS central science'
_journal_page_first 935
_journal_page_last 942
_journal_paper_doi 10.1021/acscentsci.6b00283
_journal_volume 2
_journal_year 2016
_chemical_formula_sum 'C27 H40 Co N O P2'
_chemical_formula_weight 515.47
_space_group_crystal_system monoclinic
_space_group_IT_number 14
_space_group_name_Hall '-P 2ybc'
_space_group_name_H-M_alt 'P 1 21/c 1'
_atom_sites_solution_hydrogens geom
_audit_creation_method SHELXL-2014
_cell_angle_alpha 90
_cell_angle_beta 102.445(7)
_cell_angle_gamma 90
_cell_formula_units_Z 4
_cell_length_a 12.171(2)
_cell_length_b 12.756(2)
_cell_length_c 17.977(3)
_cell_measurement_reflns_used 9511
_cell_measurement_temperature 100(2)
_cell_measurement_theta_max 31.93
_cell_measurement_theta_min 3.43
_cell_volume 2725.4(8)
_computing_cell_refinement 'Bruker SAINT'
_computing_data_collection 'Bruker APEX2'
_computing_data_reduction 'Bruker SAINT'
_computing_molecular_graphics 'Bruker SHELXTL'
_computing_publication_material 'Bruker SHELXTL'
_computing_structure_refinement 'SHELXL-2014 (Sheldrick 2014)'
_computing_structure_solution 'SHELXS-97 (Sheldrick 2008)'
_diffrn_ambient_temperature 100(2)
_diffrn_measured_fraction_theta_full 0.995
_diffrn_measured_fraction_theta_max 0.994
_diffrn_measurement_device_type 'Bruker APEX-II CCD'
_diffrn_measurement_method '\f and \w scans'
_diffrn_radiation_type MoK\a
_diffrn_radiation_wavelength 0.71073
_diffrn_reflns_av_R_equivalents 0.0320
_diffrn_reflns_av_unetI/netI 0.0209
_diffrn_reflns_Laue_measured_fraction_full 0.995
_diffrn_reflns_Laue_measured_fraction_max 0.994
_diffrn_reflns_limit_h_max 18
_diffrn_reflns_limit_h_min -18
_diffrn_reflns_limit_k_max 18
_diffrn_reflns_limit_k_min -19
_diffrn_reflns_limit_l_max 26
_diffrn_reflns_limit_l_min -26
_diffrn_reflns_number 104060
_diffrn_reflns_point_group_measured_fraction_full 0.995
_diffrn_reflns_point_group_measured_fraction_max 0.994
_diffrn_reflns_theta_full 25.242
_diffrn_reflns_theta_max 32.136
_diffrn_reflns_theta_min 2.571
_exptl_absorpt_coefficient_mu 0.766
_exptl_absorpt_correction_T_max 0.7463
_exptl_absorpt_correction_T_min 0.6857
_exptl_absorpt_correction_type multi-scan
_exptl_absorpt_process_details 'TWINABS BRUKER AXS'
_exptl_crystal_colour brown
_exptl_crystal_density_diffrn 1.256
_exptl_crystal_description Rectangular
_exptl_crystal_F_000 1096
_exptl_crystal_size_max 0.098
_exptl_crystal_size_mid 0.063
_exptl_crystal_size_min 0.043
_refine_diff_density_max 0.463
_refine_diff_density_min -0.231
_refine_diff_density_rms 0.052
_refine_ls_extinction_method none
_refine_ls_goodness_of_fit_ref 1.046
_refine_ls_hydrogen_treatment mixed
_refine_ls_matrix_type full
_refine_ls_number_parameters 319
_refine_ls_number_reflns 9512
_refine_ls_number_restraints 0
_refine_ls_restrained_S_all 1.046
_refine_ls_R_factor_all 0.0542
_refine_ls_R_factor_gt 0.0366
_refine_ls_shift/su_max 0.001
_refine_ls_shift/su_mean 0.000
_refine_ls_structure_factor_coef Fsqd
_refine_ls_weighting_details 'w=1/[\s^2^(Fo^2^)+(0.0374P)^2^+0.9597P] where P=(Fo^2^+2Fc^2^)/3'
_refine_ls_weighting_scheme calc
_refine_ls_wR_factor_gt 0.0824
_refine_ls_wR_factor_ref 0.0906
_reflns_Friedel_coverage 0.000
_reflns_number_gt 7523
_reflns_number_total 9512
_reflns_threshold_expression 'I > 2\s(I)'
_cod_data_source_file oc6b00283_si_002.cif
_cod_data_source_block jn8
_cod_original_cell_volume 2725.5(9)
_cod_original_sg_symbol_H-M 'P 21/c'
_cod_database_code 4516778
_shelx_space_group_comment
;
The symmetry employed for this shelxl refinement is uniquely defined
by the following loop, which should always be used as a source of
symmetry information in preference to the above space-group names.
They are only intended as comments.
;
_shelxl_version_number 2014-3

loop_
_space_group_symop_operation_xyz
'x, y, z'
'-x, y+1/2, -z+1/2'
'-x, -y, -z'
'x, -y-1/2, z-1/2'

loop_
_atom_site_label
_atom_site_type_symbol
_atom_site_fract_x
_atom_site_fract_y
_atom_site_fract_z
_atom_site_U_iso_or_equiv
_atom_site_adp_type
_atom_site_occupancy
_atom_site_site_symmetry_order
_atom_site_calc_flag
_atom_site_refinement_flags_posn
_atom_site_refinement_flags_adp
C1 C 0.89703(13) 0.25232(14) 0.21673(9) 0.0482(4) Uani 1 1 d . .
H1A H 0.9069(2) 0.3148(9) 0.2465(4) 0.058 Uiso 1 1 calc R U
H1B H 0.9603(9) 0.24453(16) 0.1938(3) 0.058 Uiso 1 1 calc R U
C2 C 0.79118(11) 0.25961(11) 0.15615(8) 0.0353(3) Uani 1 1 d . .
C3 C 0.78779(14) 0.31714(12) 0.09066(9) 0.0442(3) Uani 1 1 d . .
H3 H 0.8518(14) 0.3485(7) 0.08267(19) 0.053 Uiso 1 1 calc R U
C4 C 0.68863(15) 0.32757(13) 0.03727(9) 0.0467(4) Uani 1 1 d . .
H4 H 0.68612(16) 0.3628(8) -0.0060(10) 0.056 Uiso 1 1 calc R U
C5 C 0.59330(13) 0.28192(11) 0.05280(8) 0.0405(3) Uani 1 1 d . .
H5 H 0.5231(13) 0.28973(18) 0.0178(7) 0.049 Uiso 1 1 calc R U
C6 C 0.59925(11) 0.22504(10) 0.11877(7) 0.0325(2) Uani 1 1 d . .
C7 C 0.49529(12) 0.18053(12) 0.13841(9) 0.0418(3) Uani 1 1 d . .
H7A H 0.4458(7) 0.1559(3) 0.0936(6) 0.050 Uiso 1 1 calc R U
H7B H 0.4575(5) 0.2333(7) 0.1605(3) 0.050 Uiso 1 1 calc R U
C8 C 0.98664(13) 0.04322(15) 0.25262(11) 0.0522(4) Uani 1 1 d . .
H8 H 0.98131(17) -0.0205(14) 0.2824(7) 0.063 Uiso 1 1 calc R U
C9 C 1.10987(15) 0.07686(19) 0.27098(14) 0.0720(6) Uani 1 1 d . .
H9A H 1.1360(6) 0.0861(13) 0.3277(8) 0.108 Uiso 1 1 calc R U
H9B H 1.1180(3) 0.1453(12) 0.2446(9) 0.108 Uiso 1 1 calc R U
H9C H 1.1569(7) 0.0214(10) 0.2527(9) 0.108 Uiso 1 1 calc R U
C10 C 0.9473(2) 0.0143(2) 0.16931(14) 0.0819(7) Uani 1 1 d . .
H10A H 0.8703(13) -0.0091(15) 0.1601(3) 0.123 Uiso 1 1 calc R U
H10B H 0.9940(13) -0.0412(14) 0.1568(4) 0.123 Uiso 1 1 calc R U
H10C H 0.9528(15) 0.0747(10) 0.1381(5) 0.123 Uiso 1 1 calc R U
C11 C 0.95421(13) 0.18536(14) 0.37411(9) 0.0482(4) Uani 1 1 d . .
H11 H 1.0218(15) 0.2172(7) 0.37185(10) 0.058 Uiso 1 1 calc R U
C12 C 0.97825(16) 0.09500(17) 0.43064(11) 0.0642(5) Uani 1 1 d . .
H12A H 1.0268(12) 0.0428(10) 0.4126(5) 0.096 Uiso 1 1 calc R U
H12B H 0.9065(10) 0.0615(9) 0.4349(7) 0.096 Uiso 1 1 calc R U
H12C H 1.0170(13) 0.1220(4) 0.4811(7) 0.096 Uiso 1 1 calc R U
C13 C 0.8793(2) 0.26608(19) 0.40104(13) 0.0733(6) Uani 1 1 d . .
H13A H 0.8640(12) 0.3240(10) 0.3641(7) 0.110 Uiso 1 1 calc R U
H13B H 0.9176(8) 0.2935(11) 0.4510(8) 0.110 Uiso 1 1 calc R U
H13C H 0.8080(12) 0.2329(6) 0.4053(9) 0.110 Uiso 1 1 calc R U
C14 C 0.50224(14) -0.04698(13) 0.14827(10) 0.0501(4) Uani 1 1 d . .
H14 H 0.5163(3) -0.1032(13) 0.1819(8) 0.060 Uiso 1 1 calc R U
C15 C 0.58418(18) -0.0569(2) 0.09565(12) 0.0740(6) Uani 1 1 d . .
H15A H 0.6610(12) -0.0591(15) 0.1259(5) 0.111 Uiso 1 1 calc R U
H15B H 0.5757(11) 0.0033(12) 0.0614(9) 0.111 Uiso 1 1 calc R U
H15C H 0.5684(10) -0.1211(12) 0.0659(9) 0.111 Uiso 1 1 calc R U
C16 C 0.37965(18) -0.05733(19) 0.10484(14) 0.0778(7) Uani 1 1 d . .
H16A H 0.3300(8) -0.0539(14) 0.1407(6) 0.117 Uiso 1 1 calc R U
H16B H 0.3694(4) -0.1243(12) 0.0782(9) 0.117 Uiso 1 1 calc R U
H16C H 0.3616(6) -0.0004(12) 0.0681(9) 0.117 Uiso 1 1 calc R U
C17 C 0.42690(12) 0.07556(13) 0.26369(9) 0.0433(3) Uani 1 1 d . .
H17 H 0.3568(15) 0.0857(2) 0.2310(7) 0.052 Uiso 1 1 calc R U
C18 C 0.4492(2) 0.1672(2) 0.31814(15) 0.0904(9) Uani 1 1 d . .
H18A H 0.4429(18) 0.2299(11) 0.2904(5) 0.136 Uiso 1 1 calc R U
H18B H 0.5219(14) 0.1616(9) 0.3484(10) 0.136 Uiso 1 1 calc R U
H18C H 0.3967(15) 0.1669(10) 0.3493(10) 0.136 Uiso 1 1 calc R U
C19 C 0.42253(15) -0.02614(17) 0.30707(12) 0.0636(5) Uani 1 1 d . .
H19A H 0.4024(13) -0.0825(8) 0.2717(5) 0.095 Uiso 1 1 calc R U
H19B H 0.3677(12) -0.0201(5) 0.3378(8) 0.095 Uiso 1 1 calc R U
H19C H 0.4947(10) -0.0397(7) 0.3390(8) 0.095 Uiso 1 1 calc R U
C20 C 0.73227(10) -0.01526(11) 0.31483(7) 0.0321(2) Uani 1 1 d . .
C21 C 0.77334(12) -0.11432(11) 0.31079(8) 0.0380(3) Uani 1 1 d . .
H21 H 0.7968(5) -0.1409(5) 0.2704(8) 0.046 Uiso 1 1 calc R U
C22 C 0.77359(11) -0.16971(11) 0.38010(8) 0.0351(3) Uani 1 1 d . .
C23 C 0.80678(14) -0.26858(13) 0.41064(9) 0.0465(3) Uani 1 1 d . .
H23 H 0.8373(7) -0.3167(10) 0.3831(6) 0.056 Uiso 1 1 calc R U
C24 C 0.79287(14) -0.29245(14) 0.48296(10) 0.0513(4) Uani 1 1 d . .
H24 H 0.8145(5) -0.3568(15) 0.5031(5) 0.062 Uiso 1 1 calc R U
C25 C 0.74701(14) -0.22125(14) 0.52537(9) 0.0498(4) Uani 1 1 d . .
H25 H 0.7378(2) -0.2402(4) 0.5748(10) 0.060 Uiso 1 1 calc R U
C26 C 0.71411(13) -0.12253(14) 0.49705(8) 0.0449(3) Uani 1 1 d . .
H26 H 0.6819(7) -0.0719(10) 0.5266(6) 0.054 Uiso 1 1 calc R U
C27 C 0.72925(11) -0.09941(10) 0.42493(7) 0.0333(3) Uani 1 1 d . .
N1 N 0.69864(9) 0.20830(8) 0.17038(6) 0.0305(2) Uani 1 1 d . .
O1 O 0.70349(8) -0.00634(7) 0.38735(5) 0.0353(2) Uani 1 1 d . .
P1 P 0.88704(3) 0.13916(3) 0.27766(2) 0.03616(8) Uani 1 1 d . .
P2 P 0.53503(3) 0.07232(3) 0.20579(2) 0.02938(7) Uani 1 1 d . .
Co1 Co 0.71168(2) 0.10203(2) 0.24855(2) 0.02909(5) Uani 1 1 d . .

loop_
_atom_site_aniso_label
_atom_site_aniso_U_11
_atom_site_aniso_U_22
_atom_site_aniso_U_33
_atom_site_aniso_U_23
_atom_site_aniso_U_13
_atom_site_aniso_U_12
C1 0.0368(7) 0.0512(9) 0.0557(9) 0.0188(7) 0.0081(6) -0.0099(6)
C2 0.0375(6) 0.0318(6) 0.0389(7) 0.0064(5) 0.0136(5) -0.0007(5)
C3 0.0516(8) 0.0410(8) 0.0449(8) 0.0110(6) 0.0209(6) -0.0035(6)
C4 0.0657(10) 0.0422(8) 0.0350(7) 0.0122(6) 0.0169(7) 0.0020(7)
C5 0.0511(8) 0.0357(7) 0.0329(6) 0.0071(5) 0.0051(6) 0.0047(6)
C6 0.0363(6) 0.0268(6) 0.0342(6) 0.0040(5) 0.0074(5) 0.0032(5)
C7 0.0325(6) 0.0406(8) 0.0496(8) 0.0154(6) 0.0029(5) 0.0020(5)
C8 0.0357(7) 0.0561(10) 0.0673(10) 0.0066(8) 0.0168(7) 0.0076(7)
C9 0.0340(8) 0.0936(16) 0.0923(15) 0.0122(12) 0.0223(9) 0.0077(9)
C10 0.0675(13) 0.1013(19) 0.0813(15) -0.0238(14) 0.0261(11) 0.0103(13)
C11 0.0366(7) 0.0588(10) 0.0473(8) 0.0068(7) 0.0047(6) -0.0125(7)
C12 0.0528(10) 0.0827(14) 0.0495(10) 0.0197(9) -0.0053(7) -0.0154(9)
C13 0.0786(14) 0.0755(14) 0.0707(13) -0.0124(11) 0.0268(11) -0.0072(11)
C14 0.0531(9) 0.0368(8) 0.0570(9) -0.0101(7) 0.0042(7) -0.0011(7)
C15 0.0682(12) 0.0866(15) 0.0650(12) -0.0348(11) 0.0094(10) 0.0135(11)
C16 0.0616(12) 0.0768(15) 0.0879(15) -0.0330(12) 0.0004(11) -0.0218(11)
C17 0.0338(6) 0.0477(8) 0.0516(8) 0.0071(7) 0.0162(6) 0.0026(6)
C18 0.115(2) 0.0819(16) 0.0929(18) -0.0279(14) 0.0642(16) -0.0029(15)
C19 0.0486(9) 0.0752(13) 0.0714(12) 0.0296(10) 0.0231(8) -0.0032(9)
C20 0.0300(5) 0.0361(7) 0.0301(6) 0.0053(5) 0.0062(4) -0.0021(5)
C21 0.0451(7) 0.0370(7) 0.0336(6) 0.0048(5) 0.0126(5) 0.0038(6)
C22 0.0333(6) 0.0340(7) 0.0364(6) 0.0058(5) 0.0043(5) -0.0024(5)
C23 0.0487(8) 0.0369(8) 0.0522(9) 0.0085(7) 0.0073(7) 0.0037(6)
C24 0.0498(8) 0.0438(8) 0.0539(9) 0.0220(7) -0.0027(7) -0.0063(7)
C25 0.0508(8) 0.0590(10) 0.0367(7) 0.0171(7) 0.0031(6) -0.0141(7)
C26 0.0466(8) 0.0535(9) 0.0357(7) 0.0045(6) 0.0112(6) -0.0092(7)
C27 0.0312(6) 0.0350(7) 0.0327(6) 0.0058(5) 0.0045(5) -0.0051(5)
N1 0.0318(5) 0.0277(5) 0.0330(5) 0.0047(4) 0.0092(4) 0.0010(4)
O1 0.0390(5) 0.0340(5) 0.0344(5) 0.0046(4) 0.0113(4) 0.0012(4)
P1 0.02611(14) 0.04040(19) 0.04179(18) 0.01109(15) 0.00693(13) -0.00136(13)
P2 0.02737(14) 0.02646(15) 0.03432(16) 0.00263(12) 0.00665(11) -0.00053(11)
Co1 0.02564(8) 0.02973(9) 0.03193(9) 0.00754(6) 0.00627(6) -0.00035(6)

loop_
_atom_type_symbol
_atom_type_description
_atom_type_scat_dispersion_real
_atom_type_scat_dispersion_imag
_atom_type_scat_source
C C 0.0033 0.0016 'International Tables Vol C Tables 4.2.6.8 and 6.1.1.4'
H H 0.0000 0.0000 'International Tables Vol C Tables 4.2.6.8 and 6.1.1.4'
N N 0.0061 0.0033 'International Tables Vol C Tables 4.2.6.8 and 6.1.1.4'
O O 0.0106 0.0060 'International Tables Vol C Tables 4.2.6.8 and 6.1.1.4'
P P 0.1023 0.0942 'International Tables Vol C Tables 4.2.6.8 and 6.1.1.4'
Co Co 0.3494 0.9721 'International Tables Vol C Tables 4.2.6.8 and 6.1.1.4'

loop_
_geom_angle_atom_site_label_1
_geom_angle_atom_site_label_2
_geom_angle_atom_site_label_3
_geom_angle
C2 C1 P1 109.01(10)
N1 C2 C3 122.49(13)
N1 C2 C1 116.47(11)
C3 C2 C1 121.02(13)
C4 C3 C2 120.43(14)
C3 C4 C5 117.86(13)
C6 C5 C4 120.37(14)
N1 C6 C5 122.57(12)
N1 C6 C7 116.61(11)
C5 C6 C7 120.81(12)
C6 C7 P2 109.01(9)
C10 C8 C9 111.62(17)
C10 C8 P1 108.57(13)
C9 C8 P1 115.31(15)
C13 C11 C12 110.00(16)
C13 C11 P1 109.89(13)
C12 C11 P1 111.56(13)
C15 C14 C16 111.89(17)
C15 C14 P2 109.10(13)
C16 C14 P2 115.34(13)
C18 C17 C19 110.43(17)
C18 C17 P2 109.39(13)
C19 C17 P2 112.22(11)
C21 C20 O1 106.68(11)
C21 C20 Co1 134.18(10)
O1 C20 Co1 119.13(9)
C20 C21 C22 110.02(12)
C27 C22 C23 117.98(13)
C27 C22 C21 104.94(12)
C23 C22 C21 137.08(14)
C24 C23 C22 118.97(16)
C25 C24 C23 121.45(15)
C24 C25 C26 121.02(15)
C27 C26 C25 116.94(16)
O1 C27 C26 125.89(14)
O1 C27 C22 110.47(11)
C26 C27 C22 123.63(14)
C6 N1 C2 116.00(11)
C6 N1 Co1 121.49(8)
C2 N1 Co1 121.80(9)
C27 O1 C20 107.87(10)
C1 P1 C8 104.18(8)
C1 P1 C11 103.71(8)
C8 P1 C11 105.04(8)
C1 P1 Co1 102.68(5)
C8 P1 Co1 117.83(6)
C11 P1 Co1 121.14(5)
C7 P2 C14 104.95(8)
C7 P2 C17 103.72(7)
C14 P2 C17 103.97(8)
C7 P2 Co1 101.79(5)
C14 P2 Co1 115.21(6)
C17 P2 Co1 124.94(6)
C20 Co1 N1 171.49(5)
C20 Co1 P1 91.79(4)
N1 Co1 P1 86.79(3)
C20 Co1 P2 94.13(4)
N1 Co1 P2 86.83(3)
P1 Co1 P2 173.070(15)

loop_
_geom_bond_atom_site_label_1
_geom_bond_atom_site_label_2
_geom_bond_distance
C1 C2 1.500(2)
C1 P1 1.8318(15)
C2 N1 1.3736(16)
C2 C3 1.3805(19)
C3 C4 1.377(2)
C4 C5 1.379(2)
C5 C6 1.3788(18)
C6 N1 1.3734(16)
C6 C7 1.4969(19)
C7 P2 1.8314(14)
C8 C10 1.516(3)
C8 C9 1.526(2)
C8 P1 1.8454(17)
C11 C13 1.522(3)
C11 C12 1.523(2)
C11 P1 1.8469(17)
C14 C15 1.521(3)
C14 C16 1.533(3)
C14 P2 1.8347(16)
C17 C18 1.511(3)
C17 C19 1.520(2)
C17 P2 1.8459(15)
C20 C21 1.3665(19)
C20 O1 1.4256(15)
C20 Co1 1.8953(13)
C21 C22 1.4318(18)
C22 C27 1.390(2)
C22 C23 1.400(2)
C23 C24 1.381(2)
C24 C25 1.379(3)
C25 C26 1.385(2)
C26 C27 1.3802(19)
C27 O1 1.3685(16)
N1 Co1 1.9342(11)
P1 Co1 2.1382(5)
P2 Co1 2.1552(5)

loop_
_geom_torsion_atom_site_label_1
_geom_torsion_atom_site_label_2
_geom_torsion_atom_site_label_3
_geom_torsion_atom_site_label_4
_geom_torsion
P1 C1 C2 N1 20.10(17)
P1 C1 C2 C3 -161.30(12)
N1 C2 C3 C4 1.8(2)
C1 C2 C3 C4 -176.69(15)
C2 C3 C4 C5 2.2(2)
C3 C4 C5 C6 -2.1(2)
C4 C5 C6 N1 -2.0(2)
C4 C5 C6 C7 176.37(14)
N1 C6 C7 P2 -22.92(16)
C5 C6 C7 P2 158.61(11)
O1 C20 C21 C22 -0.96(15)
Co1 C20 C21 C22 177.57(10)
C20 C21 C22 C27 0.84(16)
C20 C21 C22 C23 -177.99(16)
C27 C22 C23 C24 0.8(2)
C21 C22 C23 C24 179.56(16)
C22 C23 C24 C25 0.1(2)
C23 C24 C25 C26 -0.6(2)
C24 C25 C26 C27 0.1(2)
C25 C26 C27 O1 -179.22(13)
C25 C26 C27 C22 0.9(2)
C23 C22 C27 O1 178.73(12)
C21 C22 C27 O1 -0.37(15)
C23 C22 C27 C26 -1.4(2)
C21 C22 C27 C26 179.51(13)
C5 C6 N1 C2 5.72(19)
C7 C6 N1 C2 -172.72(12)
C5 C6 N1 Co1 -164.75(11)
C7 C6 N1 Co1 16.81(16)
C3 C2 N1 C6 -5.6(2)
C1 C2 N1 C6 172.95(13)
C3 C2 N1 Co1 164.81(11)
C1 C2 N1 Co1 -16.61(17)
C26 C27 O1 C20 179.92(13)
C22 C27 O1 C20 -0.20(14)
C21 C20 O1 C27 0.72(14)
Co1 C20 O1 C27 -178.08(8)
C2 C1 P1 C8 108.50(12)
C2 C1 P1 C11 -141.80(12)
C2 C1 P1 Co1 -14.90(13)
C10 C8 P1 C1 -62.17(16)
C9 C8 P1 C1 63.90(16)
C10 C8 P1 C11 -170.89(15)
C9 C8 P1 C11 -44.82(17)
C10 C8 P1 Co1 50.75(16)
C9 C8 P1 Co1 176.82(13)
C13 C11 P1 C1 70.70(14)
C12 C11 P1 C1 -167.03(13)
C13 C11 P1 C8 179.75(13)
C12 C11 P1 C8 -57.97(14)
C13 C11 P1 Co1 -43.59(15)
C12 C11 P1 Co1 78.68(13)
C6 C7 P2 C14 -102.00(12)
C6 C7 P2 C17 149.19(11)
C6 C7 P2 Co1 18.41(11)
C15 C14 P2 C7 69.61(15)
C16 C14 P2 C7 -57.30(17)
C15 C14 P2 C17 178.23(14)
C16 C14 P2 C17 51.32(17)
C15 C14 P2 Co1 -41.46(15)
C16 C14 P2 Co1 -168.37(14)
C18 C17 P2 C7 -74.27(16)
C19 C17 P2 C7 162.81(13)
C18 C17 P2 C14 176.19(15)
C19 C17 P2 C14 53.27(15)
C18 C17 P2 Co1 41.02(17)
C19 C17 P2 Co1 -81.90(14)
C21 C20 Co1 P1 -77.01(14)
O1 C20 Co1 P1 101.38(9)
C21 C20 Co1 P2 99.38(14)
O1 C20 Co1 P2 -82.23(9)
